data_4071063
loop_
_publ_author_name
'Pariya, Chandi'
'Marcos, Yoseph S.'
'Zhang, Yixun'
'Fronczek, Frank R.'
'Maverick, Andrew W.'

_publ_section_title
;
 Organosilicon-Based Multifunctional \b-Diketones and their Rhodium and
 Iridium Complexes
;
_journal_issue 17
_journal_name_full Organometallics
_journal_page_first 4318
_journal_paper_doi 10.1021/om701233a
_journal_volume 27
_journal_year 2008
_chemical_compound_source 'local laboratory'
_chemical_formula_moiety 'C34 H36 O6 Si'
_chemical_formula_sum 'C34 H36 O6 Si'
_chemical_formula_weight 568.72
_chemical_melting_point 487
_chemical_name_common MeSi(phacH)3
_chemical_name_systematic
; 
3,3',3"-[Methylsilylidynetris(1,4-phenylene)]tris(2,4-pentanedione)
;
_space_group_IT_number 14
_symmetry_cell_setting monoclinic
_symmetry_space_group_name_Hall '-P 2yn'
_symmetry_space_group_name_H-M 'P 1 21/n 1'
_atom_sites_solution_hydrogens geom
_atom_sites_solution_primary direct
_atom_sites_solution_secondary difmap
_audit_creation_method SHELXL-97
_cell_angle_alpha 90
_cell_angle_beta 91.177(7)
_cell_angle_gamma 90
_cell_formula_units_Z 4
_cell_length_a 7.3493(10)
_cell_length_b 22.774(5)
_cell_length_c 18.640(5)
_cell_measurement_reflns_used 7267
_cell_measurement_temperature 105
_cell_measurement_theta_max 27.5
_cell_measurement_theta_min 2.5
_cell_volume 3119.2(12)
_computing_cell_refinement 'HKL Scalepack (Otwinowski & Minor 1997)'
_computing_data_collection 'COLLECT (Nonius, 2000)'
_computing_data_reduction 'HKL Denzo and Scalepack (Otwinowski & Minor 1997)'
_computing_molecular_graphics 'ORTEP-3 for Windows (Farrugia, 1997)'
_computing_publication_material 'SHELXL-97 (Sheldrick, 1997)'
_computing_structure_refinement 'SHELXL-97 (Sheldrick, 1997)'
_computing_structure_solution 'SIR97 (Altomare  et al., 1999)'
_diffrn_ambient_temperature 105
_diffrn_measured_fraction_theta_full 0.998
_diffrn_measured_fraction_theta_max 0.998
_diffrn_measurement_device 'KappaCCD (with Oxford Cryostream)'
_diffrn_measurement_method ' \w scans with \k offsets'
_diffrn_radiation_monochromator graphite
_diffrn_radiation_source 'fine-focus sealed tube'
_diffrn_radiation_type MoK\a
_diffrn_radiation_wavelength 0.71073
_diffrn_reflns_av_R_equivalents 0.079
_diffrn_reflns_av_sigmaI/netI 0.1153
_diffrn_reflns_limit_h_max 9
_diffrn_reflns_limit_h_min -9
_diffrn_reflns_limit_k_max 29
_diffrn_reflns_limit_k_min -29
_diffrn_reflns_limit_l_max 24
_diffrn_reflns_limit_l_min -24
_diffrn_reflns_number 59143
_diffrn_reflns_theta_full 27.5
_diffrn_reflns_theta_max 27.5
_diffrn_reflns_theta_min 2.8
_diffrn_standards_decay_% <2
_diffrn_standards_number 0
_exptl_absorpt_coefficient_mu 0.118
_exptl_absorpt_correction_T_max 0.992
_exptl_absorpt_correction_T_min 0.959
_exptl_absorpt_correction_type multi-scan
_exptl_absorpt_process_details 'HKL Scalepack (Otwinowski & Minor 1997)'
_exptl_crystal_colour colorless
_exptl_crystal_density_diffrn 1.211
_exptl_crystal_density_method 'not measured'
_exptl_crystal_description needle
_exptl_crystal_F_000 1208
_exptl_crystal_size_max 0.25
_exptl_crystal_size_mid 0.10
_exptl_crystal_size_min 0.07
_refine_diff_density_max 0.30
_refine_diff_density_min -0.23
_refine_diff_density_rms 0.051
_refine_ls_extinction_coef 0.0015(5)
_refine_ls_extinction_expression Fc^*^=kFc[1+0.001xFc^2^\l^3^/sin(2\q)]^-1/4^
_refine_ls_extinction_method SHELXL
_refine_ls_goodness_of_fit_ref 1.003
_refine_ls_hydrogen_treatment mixed
_refine_ls_matrix_type full
_refine_ls_number_parameters 387
_refine_ls_number_reflns 7145
_refine_ls_number_restraints 0
_refine_ls_restrained_S_all 1.003
_refine_ls_R_factor_all 0.134
_refine_ls_R_factor_gt 0.056
_refine_ls_shift/su_max 0.001
_refine_ls_shift/su_mean 0.000
_refine_ls_structure_factor_coef Fsqd
_refine_ls_weighting_details 'calc w=1/[\s^2^(Fo^2^)+(0.0570P)^2^+0.0637P] where P=(Fo^2^+2Fc^2^)/3'
_refine_ls_weighting_scheme calc
_refine_ls_wR_factor_gt 0.112
_refine_ls_wR_factor_ref 0.134
_reflns_number_gt 3753
_reflns_number_total 7145
_reflns_threshold_expression I>2\s(I)
_cod_data_source_file om701233a_si_001.cif
_cod_data_source_block compound_3
_cod_depositor_comments
;
The following automatic conversions were performed:

'_symmetry_cell_setting' value 'Monoclinic' changed to 'monoclinic'
according to /home/saulius/struct/CIF-dictionaries/cif_core.dic
dictionary named 'cif_core.dic' version 2.4.1 from 2010-06-29.

Automatic conversion script
Id: cif_fix_values 1715 2011-07-08 13:25:40Z adriana 
;
_cod_original_sg_symbol_H-M 'P 21/n        '
_cod_database_code 4071063

loop_
_symmetry_equiv_pos_as_xyz
'x, y, z'
'-x+1/2, y+1/2, -z+1/2'
'-x, -y, -z'
'x-1/2, -y-1/2, z-1/2'

loop_
_atom_site_label
_atom_site_type_symbol
_atom_site_fract_x
_atom_site_fract_y
_atom_site_fract_z
_atom_site_U_iso_or_equiv
_atom_site_adp_type
_atom_site_occupancy
_atom_site_symmetry_multiplicity
_atom_site_calc_flag
_atom_site_refinement_flags
Si1 Si 0.49051(8) 0.60497(3) 0.34519(3) 0.02582(18) Uani 1 1 d .
O1 O 0.0366(2) 0.57770(8) -0.06237(9) 0.0366(4) Uani 1 1 d .
O2 O -0.2512(2) 0.56788(8) 0.00164(9) 0.0417(5) Uani 1 1 d .
H2O H -0.134(4) 0.5717(11) -0.0446(15) 0.062 Uiso 1 1 d .
O3 O 1.1627(2) 0.90069(8) 0.33472(10) 0.0402(5) Uani 1 1 d .
H3O H 1.062(4) 0.9286(12) 0.3074(14) 0.060 Uiso 1 1 d .
O4 O 0.8798(2) 0.94127(8) 0.28481(9) 0.0408(5) Uani 1 1 d .
O5 O -0.3040(2) 0.60187(9) 0.65748(9) 0.0434(5) Uani 1 1 d .
H5O H -0.301(4) 0.6478(14) 0.6687(15) 0.065 Uiso 1 1 d .
O6 O -0.2171(3) 0.70773(9) 0.66305(11) 0.0554(5) Uani 1 1 d .
C1 C 0.6448(3) 0.54114(11) 0.36073(13) 0.0337(6) Uani 1 1 d .
H1A H 0.5734 0.5048 0.3601 0.051 Uiso 1 1 calc R
H1B H 0.7071 0.5454 0.4074 0.051 Uiso 1 1 calc R
H1C H 0.7350 0.5397 0.3228 0.051 Uiso 1 1 calc R
C2 C 0.3532(3) 0.59627(10) 0.26003(11) 0.0230(5) Uani 1 1 d .
C3 C 0.2955(3) 0.54136(10) 0.23480(12) 0.0261(5) Uani 1 1 d .
H3 H 0.3296 0.5071 0.2608 0.031 Uiso 1 1 calc R
C4 C 0.1894(3) 0.53575(10) 0.17262(12) 0.0262(5) Uani 1 1 d .
H4 H 0.1530 0.4978 0.1567 0.031 Uiso 1 1 calc R
C5 C 0.1362(3) 0.58487(10) 0.13351(12) 0.0244(5) Uani 1 1 d .
C6 C 0.1892(3) 0.63983(11) 0.15852(12) 0.0290(6) Uani 1 1 d .
H6 H 0.1521 0.6740 0.1329 0.035 Uiso 1 1 calc R
C7 C 0.2955(3) 0.64547(10) 0.22044(12) 0.0284(6) Uani 1 1 d .
H7 H 0.3301 0.6836 0.2364 0.034 Uiso 1 1 calc R
C8 C 0.3249(3) 0.58264(12) -0.00369(14) 0.0400(7) Uani 1 1 d .
H8A H 0.3657 0.5807 -0.0534 0.060 Uiso 1 1 calc R
H8B H 0.3756 0.5494 0.0235 0.060 Uiso 1 1 calc R
H8C H 0.3667 0.6195 0.0182 0.060 Uiso 1 1 calc R
C9 C 0.1225(3) 0.58008(11) -0.00284(13) 0.0288(6) Uani 1 1 d .
C10 C 0.0290(3) 0.57898(10) 0.06396(12) 0.0255(5) Uani 1 1 d .
C11 C -0.1570(3) 0.57230(11) 0.06340(13) 0.0339(6) Uani 1 1 d .
C12 C -0.2692(3) 0.56664(13) 0.12804(13) 0.0428(7) Uani 1 1 d .
H12A H -0.3608 0.5979 0.1282 0.064 Uiso 1 1 calc R
H12B H -0.1911 0.5699 0.1711 0.064 Uiso 1 1 calc R
H12C H -0.3301 0.5284 0.1276 0.064 Uiso 1 1 calc R
C13 C 0.6238(3) 0.67521(10) 0.33994(12) 0.0256(5) Uani 1 1 d .
C14 C 0.7543(3) 0.68398(11) 0.28696(13) 0.0350(6) Uani 1 1 d .
H14 H 0.7808 0.6528 0.2550 0.042 Uiso 1 1 calc R
C15 C 0.8455(3) 0.73705(11) 0.28018(13) 0.0348(6) Uani 1 1 d .
H15 H 0.9330 0.7414 0.2438 0.042 Uiso 1 1 calc R
C16 C 0.8107(3) 0.78384(10) 0.32581(12) 0.0277(6) Uani 1 1 d .
C17 C 0.6847(3) 0.77489(10) 0.37958(13) 0.0309(6) Uani 1 1 d .
H17 H 0.6604 0.8057 0.4123 0.037 Uiso 1 1 calc R
C18 C 0.5942(3) 0.72169(10) 0.38613(13) 0.0303(6) Uani 1 1 d .
H18 H 0.5092 0.7171 0.4235 0.036 Uiso 1 1 calc R
C19 C 1.1974(3) 0.80204(12) 0.37056(16) 0.0481(8) Uani 1 1 d .
H19A H 1.2706 0.7846 0.3327 0.072 Uiso 1 1 calc R
H19B H 1.1193 0.7719 0.3912 0.072 Uiso 1 1 calc R
H19C H 1.2781 0.8182 0.4081 0.072 Uiso 1 1 calc R
C20 C 1.0826(3) 0.84980(11) 0.33962(13) 0.0343(6) Uani 1 1 d .
C21 C 0.9010(3) 0.84184(11) 0.31780(13) 0.0308(6) Uani 1 1 d .
C22 C 0.8042(3) 0.89063(11) 0.29023(13) 0.0312(6) Uani 1 1 d .
C23 C 0.6087(3) 0.88738(12) 0.26695(13) 0.0371(6) Uani 1 1 d .
H23A H 0.5314 0.8914 0.3089 0.056 Uiso 1 1 calc R
H23B H 0.5849 0.8494 0.2438 0.056 Uiso 1 1 calc R
H23C H 0.5815 0.9191 0.2329 0.056 Uiso 1 1 calc R
C24 C 0.3254(3) 0.61341(10) 0.41991(12) 0.0258(5) Uani 1 1 d .
C25 C 0.3721(3) 0.60540(11) 0.49253(13) 0.0329(6) Uani 1 1 d .
H25 H 0.4926 0.5936 0.5051 0.039 Uiso 1 1 calc R
C26 C 0.2486(3) 0.61412(11) 0.54666(13) 0.0357(6) Uani 1 1 d .
H26 H 0.2853 0.6083 0.5953 0.043 Uiso 1 1 calc R
C27 C 0.0697(3) 0.63140(10) 0.53001(12) 0.0270(5) Uani 1 1 d .
C28 C 0.0226(3) 0.64029(11) 0.45849(12) 0.0312(6) Uani 1 1 d .
H28 H -0.0971 0.6529 0.4461 0.037 Uiso 1 1 calc R
C29 C 0.1464(3) 0.63117(10) 0.40501(13) 0.0305(6) Uani 1 1 d .
H29 H 0.1089 0.6371 0.3565 0.037 Uiso 1 1 calc R
C30 C -0.1551(3) 0.53334(12) 0.58471(15) 0.0435(7) Uani 1 1 d .
H30A H -0.1080 0.5090 0.6243 0.065 Uiso 1 1 calc R
H30B H -0.0703 0.5320 0.5448 0.065 Uiso 1 1 calc R
H30C H -0.2740 0.5183 0.5686 0.065 Uiso 1 1 calc R
C31 C -0.1748(3) 0.59515(11) 0.60968(13) 0.0348(6) Uani 1 1 d .
C32 C -0.0678(3) 0.64111(11) 0.58678(13) 0.0320(6) Uani 1 1 d .
C33 C -0.0964(3) 0.69806(12) 0.61614(15) 0.0430(7) Uani 1 1 d .
C34 C 0.0193(4) 0.74900(13) 0.59277(18) 0.0669(10) Uani 1 1 d .
H34A H 0.0023 0.7822 0.6254 0.100 Uiso 1 1 calc R
H34B H -0.0168 0.7606 0.5439 0.100 Uiso 1 1 calc R
H34C H 0.1476 0.7373 0.5938 0.100 Uiso 1 1 calc R

loop_
_atom_site_aniso_label
_atom_site_aniso_U_11
_atom_site_aniso_U_22
_atom_site_aniso_U_33
_atom_site_aniso_U_23
_atom_site_aniso_U_13
_atom_site_aniso_U_12
Si1 0.0260(3) 0.0233(4) 0.0280(4) -0.0008(3) -0.0036(3) -0.0004(3)
O1 0.0331(9) 0.0500(12) 0.0267(10) 0.0025(8) -0.0043(8) -0.0023(8)
O2 0.0284(9) 0.0611(14) 0.0353(11) 0.0002(9) -0.0052(8) -0.0038(8)
O3 0.0316(9) 0.0338(11) 0.0550(12) 0.0060(9) -0.0026(8) -0.0091(8)
O4 0.0409(10) 0.0322(11) 0.0492(12) 0.0082(9) 0.0009(8) -0.0028(8)
O5 0.0457(10) 0.0465(13) 0.0385(11) 0.0014(10) 0.0100(8) -0.0004(9)
O6 0.0676(12) 0.0429(13) 0.0565(13) -0.0073(10) 0.0239(11) 0.0064(10)
C1 0.0330(13) 0.0321(15) 0.0359(15) -0.0015(12) -0.0043(11) 0.0036(11)
C2 0.0214(11) 0.0245(14) 0.0231(13) 0.0018(10) 0.0030(9) -0.0021(9)
C3 0.0289(12) 0.0210(13) 0.0283(14) 0.0025(11) -0.0005(10) 0.0030(10)
C4 0.0246(11) 0.0227(14) 0.0312(15) -0.0037(11) 0.0009(10) -0.0017(10)
C5 0.0210(11) 0.0271(14) 0.0252(13) -0.0008(11) 0.0021(9) 0.0016(9)
C6 0.0327(12) 0.0256(14) 0.0284(14) 0.0047(11) -0.0043(10) 0.0016(10)
C7 0.0326(12) 0.0209(14) 0.0317(14) 0.0002(11) -0.0035(10) -0.0045(10)
C8 0.0309(13) 0.0569(19) 0.0322(15) 0.0037(13) 0.0018(11) -0.0024(12)
C9 0.0299(13) 0.0305(15) 0.0257(14) 0.0032(11) -0.0050(11) 0.0010(10)
C10 0.0243(12) 0.0226(13) 0.0296(14) -0.0030(10) -0.0006(10) 0.0004(9)
C11 0.0276(13) 0.0451(17) 0.0287(15) 0.0016(12) -0.0031(11) -0.0001(11)
C12 0.0316(13) 0.063(2) 0.0338(16) -0.0014(14) 0.0042(11) -0.0034(13)
C13 0.0210(11) 0.0271(14) 0.0284(14) -0.0009(11) -0.0053(10) 0.0006(9)
C14 0.0390(14) 0.0313(16) 0.0347(15) -0.0080(12) -0.0004(12) -0.0034(11)
C15 0.0316(13) 0.0385(17) 0.0346(15) -0.0043(13) 0.0057(11) -0.0068(11)
C16 0.0218(11) 0.0289(15) 0.0321(15) 0.0015(11) -0.0041(10) -0.0018(10)
C17 0.0289(12) 0.0256(15) 0.0383(15) -0.0068(12) 0.0013(11) 0.0008(10)
C18 0.0241(12) 0.0291(15) 0.0379(16) -0.0006(12) 0.0021(10) -0.0024(10)
C19 0.0297(14) 0.0385(17) 0.075(2) 0.0056(15) -0.0134(13) -0.0017(12)
C20 0.0309(13) 0.0317(16) 0.0404(16) 0.0005(12) 0.0027(11) -0.0041(11)
C21 0.0257(12) 0.0292(15) 0.0376(15) -0.0016(12) 0.0019(10) -0.0042(10)
C22 0.0344(13) 0.0296(15) 0.0298(15) 0.0025(12) 0.0034(10) -0.0039(11)
C23 0.0358(14) 0.0416(17) 0.0336(15) 0.0041(13) -0.0053(11) 0.0006(12)
C24 0.0302(12) 0.0199(13) 0.0271(14) 0.0000(10) -0.0061(10) -0.0042(10)
C25 0.0284(12) 0.0372(16) 0.0326(15) -0.0009(12) -0.0067(11) 0.0054(11)
C26 0.0451(15) 0.0386(17) 0.0231(14) 0.0011(12) -0.0058(11) 0.0073(12)
C27 0.0342(13) 0.0192(13) 0.0276(14) -0.0004(11) 0.0024(10) 0.0006(10)
C28 0.0285(12) 0.0362(16) 0.0286(15) -0.0001(12) -0.0037(10) 0.0043(11)
C29 0.0313(13) 0.0343(15) 0.0258(14) 0.0027(12) -0.0032(10) -0.0002(11)
C30 0.0485(15) 0.0369(17) 0.0454(18) -0.0030(14) 0.0096(13) -0.0074(13)
C31 0.0359(14) 0.0402(17) 0.0283(15) 0.0001(12) 0.0002(11) 0.0028(12)
C32 0.0391(13) 0.0292(15) 0.0277(14) 0.0009(12) -0.0001(11) 0.0026(11)
C33 0.0494(16) 0.0379(18) 0.0418(18) -0.0028(14) 0.0050(13) 0.0029(13)
C34 0.085(2) 0.0348(19) 0.082(3) -0.0088(17) 0.0330(19) -0.0078(16)

loop_
_atom_type_symbol
_atom_type_description
_atom_type_scat_dispersion_real
_atom_type_scat_dispersion_imag
_atom_type_scat_source
C C 0.0033 0.0016 'International Tables Vol C Tables 4.2.6.8 and 6.1.1.4'
H H 0.0000 0.0000 'International Tables Vol C Tables 4.2.6.8 and 6.1.1.4'
O O 0.0106 0.0060 'International Tables Vol C Tables 4.2.6.8 and 6.1.1.4'
Si Si 0.0817 0.0704 'International Tables Vol C Tables 4.2.6.8 and 6.1.1.4'

loop_
_geom_angle_atom_site_label_1
_geom_angle_atom_site_label_2
_geom_angle_atom_site_label_3
_geom_angle
C1 Si1 C2 111.38(11)
C1 Si1 C24 111.44(11)
C2 Si1 C24 107.13(9)
C1 Si1 C13 110.87(10)
C2 Si1 C13 108.54(10)
C24 Si1 C13 107.29(10)
C9 O1 H2O 104.2(12)
C11 O2 H2O 103.9(12)
C20 O3 H3O 104.4(14)
C22 O4 H3O 101.6(11)
C31 O5 H5O 103.6(15)
Si1 C1 H1A 109.5
Si1 C1 H1B 109.5
H1A C1 H1B 109.5
Si1 C1 H1C 109.5
H1A C1 H1C 109.5
H1B C1 H1C 109.5
C3 C2 C7 116.8(2)
C3 C2 Si1 122.26(17)
C7 C2 Si1 120.87(17)
C4 C3 C2 121.6(2)
C4 C3 H3 119.2
C2 C3 H3 119.2
C5 C4 C3 120.8(2)
C5 C4 H4 119.6
C3 C4 H4 119.6
C4 C5 C6 118.5(2)
C4 C5 C10 121.1(2)
C6 C5 C10 120.4(2)
C7 C6 C5 120.8(2)
C7 C6 H6 119.6
C5 C6 H6 119.6
C6 C7 C2 121.5(2)
C6 C7 H7 119.2
C2 C7 H7 119.2
C9 C8 H8A 109.5
C9 C8 H8B 109.5
H8A C8 H8B 109.5
C9 C8 H8C 109.5
H8A C8 H8C 109.5
H8B C8 H8C 109.5
O1 C9 C10 121.4(2)
O1 C9 C8 118.2(2)
C10 C9 C8 120.4(2)
C11 C10 C9 119.3(2)
C11 C10 C5 121.2(2)
C9 C10 C5 119.55(19)
O2 C11 C10 120.8(2)
O2 C11 C12 114.1(2)
C10 C11 C12 125.0(2)
C11 C12 H12A 109.5
C11 C12 H12B 109.5
H12A C12 H12B 109.5
C11 C12 H12C 109.5
H12A C12 H12C 109.5
H12B C12 H12C 109.5
C18 C13 C14 116.5(2)
C18 C13 Si1 121.98(17)
C14 C13 Si1 121.45(18)
C15 C14 C13 121.7(2)
C15 C14 H14 119.2
C13 C14 H14 119.2
C14 C15 C16 121.1(2)
C14 C15 H15 119.5
C16 C15 H15 119.5
C15 C16 C17 117.4(2)
C15 C16 C21 122.1(2)
C17 C16 C21 120.4(2)
C18 C17 C16 121.2(2)
C18 C17 H17 119.4
C16 C17 H17 119.4
C13 C18 C17 122.0(2)
C13 C18 H18 119.0
C17 C18 H18 119.0
C20 C19 H19A 109.5
C20 C19 H19B 109.5
H19A C19 H19B 109.5
C20 C19 H19C 109.5
H19A C19 H19C 109.5
H19B C19 H19C 109.5
O3 C20 C21 121.6(2)
O3 C20 C19 115.1(2)
C21 C20 C19 123.3(2)
C20 C21 C22 118.3(2)
C20 C21 C16 120.7(2)
C22 C21 C16 120.9(2)
O4 C22 C21 121.3(2)
O4 C22 C23 115.9(2)
C21 C22 C23 122.8(2)
C22 C23 H23A 109.5
C22 C23 H23B 109.5
H23A C23 H23B 109.5
C22 C23 H23C 109.5
H23A C23 H23C 109.5
H23B C23 H23C 109.5
C29 C24 C25 116.1(2)
C29 C24 Si1 120.16(17)
C25 C24 Si1 123.68(17)
C26 C25 C24 122.3(2)
C26 C25 H25 118.9
C24 C25 H25 118.9
C25 C26 C27 120.3(2)
C25 C26 H26 119.8
C27 C26 H26 119.8
C28 C27 C26 117.9(2)
C28 C27 C32 120.1(2)
C26 C27 C32 122.0(2)
C29 C28 C27 121.2(2)
C29 C28 H28 119.4
C27 C28 H28 119.4
C28 C29 C24 122.1(2)
C28 C29 H29 118.9
C24 C29 H29 118.9
C31 C30 H30A 109.5
C31 C30 H30B 109.5
H30A C30 H30B 109.5
C31 C30 H30C 109.5
H30A C30 H30C 109.5
H30B C30 H30C 109.5
O5 C31 C32 122.7(2)
O5 C31 C30 113.2(2)
C32 C31 C30 124.0(2)
C31 C32 C33 118.8(2)
C31 C32 C27 120.3(2)
C33 C32 C27 120.9(2)
O6 C33 C32 122.0(2)
O6 C33 C34 117.9(3)
C32 C33 C34 120.0(2)
C33 C34 H34A 109.5
C33 C34 H34B 109.5
H34A C34 H34B 109.5
C33 C34 H34C 109.5
H34A C34 H34C 109.5
H34B C34 H34C 109.5

loop_
_geom_bond_atom_site_label_1
_geom_bond_atom_site_label_2
_geom_bond_distance
Si1 C1 1.862(2)
Si1 C2 1.874(2)
Si1 C24 1.876(2)
Si1 C13 1.879(2)
O1 C9 1.266(3)
O1 H2O 1.31(3)
O2 C11 1.335(3)
O2 H2O 1.23(3)
O3 C20 1.304(3)
O3 H3O 1.09(3)
O4 C22 1.285(3)
O4 H3O 1.43(3)
O5 C31 1.325(3)
O5 H5O 1.07(3)
O6 C33 1.277(3)
C1 H1A 0.9800
C1 H1B 0.9800
C1 H1C 0.9800
C2 C3 1.399(3)
C2 C7 1.403(3)
C3 C4 1.389(3)
C3 H3 0.9500
C4 C5 1.387(3)
C4 H4 0.9500
C5 C6 1.388(3)
C5 C10 1.509(3)
C6 C7 1.386(3)
C6 H6 0.9500
C7 H7 0.9500
C8 C9 1.490(3)
C8 H8A 0.9800
C8 H8B 0.9800
C8 H8C 0.9800
C9 C10 1.434(3)
C10 C11 1.376(3)
C11 C12 1.480(3)
C12 H12A 0.9800
C12 H12B 0.9800
C12 H12C 0.9800
C13 C18 1.385(3)
C13 C14 1.405(3)
C14 C15 1.389(3)
C14 H14 0.9500
C15 C16 1.390(3)
C15 H15 0.9500
C16 C17 1.393(3)
C16 C21 1.487(3)
C17 C18 1.389(3)
C17 H17 0.9500
C18 H18 0.9500
C19 C20 1.486(3)
C19 H19A 0.9800
C19 H19B 0.9800
C19 H19C 0.9800
C20 C21 1.398(3)
C21 C22 1.411(3)
C22 C23 1.495(3)
C23 H23A 0.9800
C23 H23B 0.9800
C23 H23C 0.9800
C24 C29 1.399(3)
C24 C25 1.402(3)
C25 C26 1.385(3)
C25 H25 0.9500
C26 C27 1.401(3)
C26 H26 0.9500
C27 C28 1.385(3)
C27 C32 1.494(3)
C28 C29 1.379(3)
C28 H28 0.9500
C29 H29 0.9500
C30 C31 1.491(4)
C30 H30A 0.9800
C30 H30B 0.9800
C30 H30C 0.9800
C31 C32 1.382(3)
C32 C33 1.425(4)
C33 C34 1.508(4)
C34 H34A 0.9800
C34 H34B 0.9800
C34 H34C 0.9800

loop_
_geom_hbond_atom_site_label_D
_geom_hbond_atom_site_label_H
_geom_hbond_atom_site_label_A
_geom_hbond_distance_DH
_geom_hbond_distance_HA
_geom_hbond_distance_DA
_geom_hbond_angle_DHA
O2 H2O O1 1.23(3) 1.31(3) 2.460(2) 150(2)
O3 H3O O4 1.09(3) 1.43(3) 2.442(2) 151(2)
O5 H5O O6 1.07(3) 1.50(3) 2.496(3) 152(2)

loop_
_geom_torsion_atom_site_label_1
_geom_torsion_atom_site_label_2
_geom_torsion_atom_site_label_3
_geom_torsion_atom_site_label_4
_geom_torsion
C1 Si1 C2 C3 33.0(2)
C24 Si1 C2 C3 -89.12(19)
C13 Si1 C2 C3 155.33(17)
C1 Si1 C2 C7 -150.38(18)
C24 Si1 C2 C7 87.51(19)
C13 Si1 C2 C7 -28.0(2)
C7 C2 C3 C4 1.4(3)
Si1 C2 C3 C4 178.17(16)
C2 C3 C4 C5 -0.4(3)
C3 C4 C5 C6 -0.9(3)
C3 C4 C5 C10 176.91(19)
C4 C5 C6 C7 1.1(3)
C10 C5 C6 C7 -176.7(2)
C5 C6 C7 C2 -0.1(3)
C3 C2 C7 C6 -1.2(3)
Si1 C2 C7 C6 -177.99(17)
O1 C9 C10 C11 3.2(4)
C8 C9 C10 C11 -175.3(2)
O1 C9 C10 C5 -177.0(2)
C8 C9 C10 C5 4.4(3)
C4 C5 C10 C11 83.5(3)
C6 C5 C10 C11 -98.7(3)
C4 C5 C10 C9 -96.2(3)
C6 C5 C10 C9 81.6(3)
C9 C10 C11 O2 -1.2(4)
C5 C10 C11 O2 179.1(2)
C9 C10 C11 C12 175.9(2)
C5 C10 C11 C12 -3.8(4)
C1 Si1 C13 C18 -121.52(19)
C2 Si1 C13 C18 115.83(19)
C24 Si1 C13 C18 0.4(2)
C1 Si1 C13 C14 60.9(2)
C2 Si1 C13 C14 -61.7(2)
C24 Si1 C13 C14 -177.20(17)
C18 C13 C14 C15 -1.6(3)
Si1 C13 C14 C15 176.15(18)
C13 C14 C15 C16 -0.1(4)
C14 C15 C16 C17 1.6(3)
C14 C15 C16 C21 -177.5(2)
C15 C16 C17 C18 -1.6(3)
C21 C16 C17 C18 177.6(2)
C14 C13 C18 C17 1.6(3)
Si1 C13 C18 C17 -176.05(17)
C16 C17 C18 C13 -0.1(3)
O3 C20 C21 C22 -0.3(4)
C19 C20 C21 C22 179.0(2)
O3 C20 C21 C16 -178.2(2)
C19 C20 C21 C16 1.0(4)
C15 C16 C21 C20 -75.7(3)
C17 C16 C21 C20 105.3(3)
C15 C16 C21 C22 106.4(3)
C17 C16 C21 C22 -72.7(3)
C20 C21 C22 O4 0.3(4)
C16 C21 C22 O4 178.2(2)
C20 C21 C22 C23 -178.6(2)
C16 C21 C22 C23 -0.6(4)
C1 Si1 C24 C29 -142.67(19)
C2 Si1 C24 C29 -20.6(2)
C13 Si1 C24 C29 95.78(19)
C1 Si1 C24 C25 40.3(2)
C2 Si1 C24 C25 162.4(2)
C13 Si1 C24 C25 -81.2(2)
C29 C24 C25 C26 0.4(4)
Si1 C24 C25 C26 177.53(19)
C24 C25 C26 C27 0.2(4)
C25 C26 C27 C28 -1.1(4)
C25 C26 C27 C32 179.8(2)
C26 C27 C28 C29 1.5(4)
C32 C27 C28 C29 -179.4(2)
C27 C28 C29 C24 -0.9(4)
C25 C24 C29 C28 0.0(3)
Si1 C24 C29 C28 -177.26(19)
O5 C31 C32 C33 0.5(4)
C30 C31 C32 C33 -178.3(2)
O5 C31 C32 C27 -176.9(2)
C30 C31 C32 C27 4.3(4)
C28 C27 C32 C31 91.8(3)
C26 C27 C32 C31 -89.1(3)
C28 C27 C32 C33 -85.6(3)
C26 C27 C32 C33 93.5(3)
C31 C32 C33 O6 0.3(4)
C27 C32 C33 O6 177.8(2)
C31 C32 C33 C34 179.4(2)
C27 C32 C33 C34 -3.2(4)
